data_4035034
loop_
_publ_author_name
'Golushko, Andrei A.'
'Sandzhieva, Maria A.'
'Ivanov, Alexander Yu'
'Boyarskaya, Irina A.'
'Khoroshilova, Olesya V.'
'Barkov, Alexey Yu'
'Vasilyev, Aleksander V.'

_publ_section_title
;
 Reactions of 3,3,3-Trihalogeno-1-nitropropenes with Arenes in the
 Superacid CF<sub>3</sub>SO<sub>3</sub>H: Synthesis of (
 Z)-3,3,3-Trihalogeno-1,2-diarylpropan-1-one Oximes and Study on the
 Reaction Mechanism.
;
_journal_issue 17
_journal_name_full 'The Journal of organic chemistry'
_journal_page_first 10142
_journal_page_last 10157
_journal_paper_doi 10.1021/acs.joc.8b01406
_journal_volume 83
_journal_year 2018
_chemical_formula_moiety 'C11 H11 Cl F3 N O'
_chemical_formula_sum 'C11 H11 Cl F3 N O'
_chemical_formula_weight 265.66
_space_group_crystal_system monoclinic
_space_group_IT_number 14
_space_group_name_Hall '-P 2yn'
_space_group_name_H-M_alt 'P 1 21/n 1'
_atom_sites_solution_hydrogens geom
_atom_sites_solution_primary dual
_audit_creation_date 2017-12-20
_audit_creation_method
;
Olex2 1.2
(compiled 2017.08.10 svn.r3458 for OlexSys, GUI svn.r5381)
;
_cell_angle_alpha 90
_cell_angle_beta 96.9164(19)
_cell_angle_gamma 90
_cell_formula_units_Z 4
_cell_length_a 5.35148(12)
_cell_length_b 13.2226(3)
_cell_length_c 16.0719(3)
_cell_measurement_reflns_used 8764
_cell_measurement_temperature 100(2)
_cell_measurement_theta_max 71.8940
_cell_measurement_theta_min 2.7470
_cell_volume 1128.98(4)
_computing_cell_refinement 'CrysAlisPro 1.171.39.35a (Rigaku OD, 2017)'
_computing_data_collection 'CrysAlisPro 1.171.39.35a (Rigaku OD, 2017)'
_computing_data_reduction 'CrysAlisPro 1.171.39.35a (Rigaku OD, 2017)'
_computing_molecular_graphics 'Olex2 (Dolomanov et al., 2009)'
_computing_publication_material 'Olex2 (Dolomanov et al., 2009)'
_computing_structure_refinement 'ShelXL (Sheldrick, 2015)'
_computing_structure_solution 'ShelXT (Sheldrick, 2015)'
_diffrn_ambient_temperature 100(2)
_diffrn_detector 'CCD plate'
_diffrn_detector_type HyPix3000
_diffrn_measured_fraction_theta_full 1.000
_diffrn_measured_fraction_theta_max 0.997
_diffrn_measurement_details
;
List of Runs (angles in degrees, time in seconds):

  # Type    Start    End  Width  t~exp~   \w     \q     \k     \f   Frames
--------------------------------------------------------------------------
  1  \w    -39.00 -12.00   0.50    1.00    --  -41.35 100.00 147.00   54
  2  \w    -75.00 -50.00   0.50    1.00    --  -41.35 100.00 147.00   50
  3  \w     68.00 102.00   0.50    1.00    --  101.00-100.00  42.00   68
  4  \w     86.00 151.00   0.50    1.00    --  101.00 100.00 147.00  130
  5  \w    -91.00 -27.00   0.50    1.00    --  -41.35 -65.00 120.00  128
  6  \w    -94.00 -42.00   0.50    1.00    --  -41.35 -65.00  60.00  104
  7  \w    -48.00   2.00   0.50    1.00    --  -41.35  32.00 -60.00  100
  8  \w     33.00 101.00   0.50    1.00    --   41.35  43.00   0.00  136
  9  \w    -10.00  52.00   0.50    1.00    --   41.35 -54.00  30.00  124
 10  \w      7.00  52.00   0.50    1.00    --   41.35-100.00  42.00   90
 11  \w     28.00  82.00   0.50    1.00    --   41.35  43.00-180.00  108
 12  \w     42.00  84.00   0.50    1.00    --   41.35  32.00 -60.00   84
 13  \w     97.00 147.00   0.50    1.00    --  101.00  42.00  90.00  100
 14  \w     37.00 106.00   0.50    1.00    --  101.00-111.00  30.00  138
 15  \w     54.00 105.00   0.50    1.00    --  101.00 -68.00  60.00  102
 16  \w     54.00 106.00   0.50    1.00    --  101.00 -42.00   0.00  104
 17  \w    104.00 157.00   0.50    1.00    --  101.00  33.00-150.00  106
 18  \w     39.00  81.00   0.50    1.00    --  101.00-133.00-180.00   84
 19  \w     84.00 109.00   0.50    1.00    --  101.00 -33.00  60.00   50
 20  \w     76.00 154.00   0.50    1.00    --  101.00  77.00 -90.00  156
 21  \w     71.00 115.00   0.50    1.00    --  101.00 -59.00 120.00   88
 22  \w     36.00  62.00   0.50    1.00    --  101.00 -33.00  60.00   52
 23  \w     96.00 122.00   0.50    1.00    --  101.00-133.00-180.00   52
 24  \w     38.00 104.00   0.50    1.00    --  101.00-133.00-150.00  132
 25  \w     91.00 138.00   0.50    1.00    --  101.00  93.00 120.00   94
 26  \w     38.00  64.00   0.50    1.00    --  101.00 -59.00 -60.00   52
 27  \w     80.00 118.00   0.50    1.00    --  101.00 -59.00 -60.00   76
 28  \w     91.00 156.00   0.50    1.00    --  101.00  50.00-120.00  130
 29  \w    -11.00  15.00   0.50    1.00    --   41.35-100.00  42.00   52
 30  \w    -15.00  19.00   0.50    1.00    --  -41.35  21.00-180.00   68
 31  \w    -42.00 -16.00   0.50    1.00    --  -41.35  21.00-180.00   52
 32  \w     50.00  75.00   0.50    1.00    --   41.35-100.00  42.00   50
 33  \w     79.00 104.00   0.50    1.00    --   41.35  43.00-180.00   50
 34  \w     23.00  71.00   0.50    1.00    --   41.35  65.00-120.00   96
 35  \w     71.00  97.00   0.50    1.00    --   41.35  32.00 -60.00   52
 36  \w     43.00  69.00   0.50    1.00    --   41.35 -89.00 -60.00   52
 37  \w    -23.00  18.00   0.50    1.00    --   41.35 -89.00 -60.00   82
 38  \w     45.00 100.00   0.50    1.00    --  101.00 -33.00-150.00  110
 39  \w     83.00 111.00   0.50    1.00    --  101.00-111.00 -90.00   56
 40  \w     34.00 109.00   0.50    1.00    --  101.00 -25.00 -30.00  150
 41  \w     88.00 116.00   0.50    1.00    --  101.00-133.00  60.00   56
 42  \w     37.00  63.00   0.50    1.00    --  101.00-111.00-150.00   52
 43  \w     79.00 106.00   0.50    1.00    --  101.00-111.00-150.00   54
 44  \w     45.00  89.00   0.50    1.00    --  101.00 -93.00-150.00   88
 45  \w    102.00 148.00   0.50    1.00    --  101.00 111.00   0.00   92
 46  \w     38.00  72.00   0.50    1.00    --  101.00 -17.00 -30.00   68
 47  \w     82.00 126.00   0.50    1.00    --  101.00  93.00 -60.00   88
 48  \w    123.00 148.00   0.50    1.00    --  101.00  68.00  60.00   50
 49  \w     79.00 112.00   0.50    1.00    --  101.00 -17.00 -30.00   66
 50  \w     81.00 106.00   0.50    1.00    --  101.00  68.00  60.00   50
 51  \w     56.00  82.00   0.50    1.00    --  101.00-111.00 -90.00   52
 52  \w     83.00 109.00   0.50    1.00    --  101.00 -25.00  90.00   52
 53  \w     38.00  64.00   0.50    1.00    --  101.00 -25.00  90.00   52
 54  \w     36.00 120.00   0.50    1.00    --  101.00 -87.00  60.00  168
 55  \w     73.00  99.00   0.50    1.00    --  101.00 -33.00  60.00   52
 56  \w    132.00 157.00   0.50    1.00    --  101.00  33.00 -90.00   50
 57  \w     85.00 114.00   0.50    1.00    --  101.00  50.00  30.00   58
 58  \w    102.00 112.50   0.50    1.00    --  101.00 -93.00-150.00   21
;
_diffrn_measurement_device 'four-circle diffractometer'
_diffrn_measurement_device_type 'SuperNova, Single source at offset/far, HyPix3000'
_diffrn_measurement_method '\w scans'
_diffrn_orient_matrix_type 'CrysAlisPro convention (1999,Acta A55,543-557)'
_diffrn_orient_matrix_UB_11 0.2290570000
_diffrn_orient_matrix_UB_12 -0.0089334000
_diffrn_orient_matrix_UB_13 -0.0491566000
_diffrn_orient_matrix_UB_21 0.0725802000
_diffrn_orient_matrix_UB_22 0.1102565000
_diffrn_orient_matrix_UB_23 0.0226122000
_diffrn_orient_matrix_UB_31 0.1623433000
_diffrn_orient_matrix_UB_32 -0.0366968000
_diffrn_orient_matrix_UB_33 0.0799310000
_diffrn_radiation_monochromator mirror
_diffrn_radiation_probe x-ray
_diffrn_radiation_type CuK\a
_diffrn_radiation_wavelength 1.54184
_diffrn_reflns_av_R_equivalents 0.0168
_diffrn_reflns_av_unetI/netI 0.0109
_diffrn_reflns_Laue_measured_fraction_full 1.000
_diffrn_reflns_Laue_measured_fraction_max 0.997
_diffrn_reflns_limit_h_max 6
_diffrn_reflns_limit_h_min -6
_diffrn_reflns_limit_k_max 16
_diffrn_reflns_limit_k_min -16
_diffrn_reflns_limit_l_max 19
_diffrn_reflns_limit_l_min -18
_diffrn_reflns_number 10472
_diffrn_reflns_point_group_measured_fraction_full 1.000
_diffrn_reflns_point_group_measured_fraction_max 0.997
_diffrn_reflns_theta_full 67.684
_diffrn_reflns_theta_max 71.956
_diffrn_reflns_theta_min 4.343
_diffrn_source 'micro-focus sealed X-ray tube'
_diffrn_source_type 'SuperNova (Cu) X-ray Source'
_exptl_absorpt_coefficient_mu 3.262
_exptl_absorpt_correction_T_max 1.00000
_exptl_absorpt_correction_T_min 0.81933
_exptl_absorpt_correction_type multi-scan
_exptl_absorpt_process_details
;
CrysAlisPro 1.171.39.35a (Rigaku Oxford Diffraction, 2017)
Empirical absorption correction using spherical harmonics,
 implemented in SCALE3 ABSPACK scaling algorithm.
;
_exptl_crystal_colour 'clear colourless'
_exptl_crystal_colour_lustre clear
_exptl_crystal_colour_primary colourless
_exptl_crystal_density_diffrn 1.563
_exptl_crystal_description prism
_exptl_crystal_F_000 544
_exptl_crystal_size_max 0.2
_exptl_crystal_size_mid 0.2
_exptl_crystal_size_min 0.2
_refine_diff_density_max 0.312
_refine_diff_density_min -0.331
_refine_diff_density_rms 0.052
_refine_ls_extinction_method none
_refine_ls_goodness_of_fit_ref 1.061
_refine_ls_hydrogen_treatment constr
_refine_ls_matrix_type full
_refine_ls_number_parameters 157
_refine_ls_number_reflns 2214
_refine_ls_number_restraints 0
_refine_ls_restrained_S_all 1.061
_refine_ls_R_factor_all 0.0293
_refine_ls_R_factor_gt 0.0290
_refine_ls_shift/su_max 0.003
_refine_ls_shift/su_mean 0.000
_refine_ls_structure_factor_coef Fsqd
_refine_ls_weighting_details 'w=1/[\s^2^(Fo^2^)+(0.0398P)^2^+0.7584P] where P=(Fo^2^+2Fc^2^)/3'
_refine_ls_weighting_scheme calc
_refine_ls_wR_factor_gt 0.0776
_refine_ls_wR_factor_ref 0.0778
_reflns_Friedel_coverage 0.000
_reflns_number_gt 2185
_reflns_number_total 2214
_reflns_threshold_expression 'I > 2\s(I)'
_cod_data_source_file jo8b01406_si_011.cif
_cod_data_source_block 7072-8253_rqo137
_cod_database_code 4035034
_shelx_shelxl_version_number 2014/7
_chemical_oxdiff_formula 'F3 C20 O N'
_shelx_space_group_comment
;
The symmetry employed for this shelxl refinement is uniquely defined
by the following loop, which should always be used as a source of
symmetry information in preference to the above space-group names.
They are only intended as comments.
;
_shelx_estimated_absorpt_t_max 0.562
_shelx_estimated_absorpt_t_min 0.562
_reflns_odcompleteness_completeness 99.61
_reflns_odcompleteness_iscentric 1
_reflns_odcompleteness_theta 71.98
_olex2_refinement_description
;
1. Fixed Uiso
 At 1.2 times of:
  All C(H) groups
 At 1.5 times of:
  All C(H,H,H) groups, All O(H) groups
2.a Ternary CH refined with riding coordinates:
 C2(H2)
2.b Aromatic/amide H refined with riding coordinates:
 C5(H5), C8(H8), C7(H7)
2.c Idealised Me refined as rotating group:
 C10(H10A,H10B,H10C), C11(H11A,H11B,H11C)
2.d Idealised tetrahedral OH refined as rotating group:
 O1(H1)
;
_olex2_submission_special_instructions 'No special instructions were received'
_oxdiff_exptl_absorpt_empirical_details
;
Empirical correction (ABSPACK) includes:
- Absorption correction using spherical harmonics
- Frame scaling
;
_oxdiff_exptl_absorpt_empirical_full_max 1.250
_oxdiff_exptl_absorpt_empirical_full_min 0.868

loop_
_space_group_symop_operation_xyz
'x, y, z'
'-x+1/2, y+1/2, -z+1/2'
'-x, -y, -z'
'x-1/2, -y-1/2, z-1/2'

loop_
_atom_site_label
_atom_site_type_symbol
_atom_site_fract_x
_atom_site_fract_y
_atom_site_fract_z
_atom_site_U_iso_or_equiv
_atom_site_adp_type
_atom_site_occupancy
_atom_site_site_symmetry_order
_atom_site_calc_flag
_atom_site_refinement_flags_posn
Cl1 Cl 1.03718(6) 0.56749(3) 0.35461(2) 0.02074(12) Uani 1 1 d .
F3 F 0.46120(15) 0.30573(6) 0.37987(5) 0.0218(2) Uani 1 1 d .
F1 F 0.74045(18) 0.20303(7) 0.34349(6) 0.0275(2) Uani 1 1 d .
F2 F 0.80790(18) 0.28234(7) 0.46083(6) 0.0273(2) Uani 1 1 d .
O1 O 0.6988(2) 0.58625(8) 0.47333(6) 0.0201(2) Uani 1 1 d .
H1 H 0.5910 0.5913 0.5070 0.030 Uiso 1 1 calc GR
N1 N 0.6829(2) 0.49087(9) 0.43671(7) 0.0166(2) Uani 1 1 d .
C2 C 0.8372(3) 0.37666(10) 0.33599(9) 0.0163(3) Uani 1 1 d .
H2 H 1.0180 0.3574 0.3362 0.020 Uiso 1 1 calc R
C4 C 0.7235(3) 0.38588(10) 0.24398(9) 0.0160(3) Uani 1 1 d .
C3 C 0.8323(2) 0.47587(10) 0.38250(9) 0.0159(3) Uani 1 1 d .
C5 C 0.5258(3) 0.45385(11) 0.22381(9) 0.0169(3) Uani 1 1 d .
H5 H 0.4693 0.4935 0.2671 0.020 Uiso 1 1 calc R
C1 C 0.7115(3) 0.29227(11) 0.38036(9) 0.0197(3) Uani 1 1 d .
C6 C 0.4086(3) 0.46531(11) 0.14196(9) 0.0187(3) Uani 1 1 d .
C8 C 0.6891(3) 0.33707(11) 0.09972(9) 0.0224(3) Uani 1 1 d .
H8 H 0.7424 0.2967 0.0563 0.027 Uiso 1 1 calc R
C9 C 0.8117(3) 0.32666(10) 0.18097(9) 0.0187(3) Uani 1 1 d .
C7 C 0.4919(3) 0.40450(11) 0.08026(9) 0.0216(3) Uani 1 1 d .
H7 H 0.4129 0.4092 0.0242 0.026 Uiso 1 1 calc R
C10 C 0.1982(3) 0.54082(12) 0.12200(10) 0.0230(3) Uani 1 1 d .
H10A H 0.0583 0.5236 0.1535 0.035 Uiso 1 1 calc GR
H10B H 0.1401 0.5390 0.0618 0.035 Uiso 1 1 calc GR
H10C H 0.2598 0.6088 0.1377 0.035 Uiso 1 1 calc GR
C11 C 1.0295(3) 0.25320(12) 0.19624(10) 0.0229(3) Uani 1 1 d .
H11A H 1.1696 0.2856 0.2313 0.034 Uiso 1 1 calc GR
H11B H 1.0843 0.2335 0.1425 0.034 Uiso 1 1 calc GR
H11C H 0.9757 0.1930 0.2248 0.034 Uiso 1 1 calc GR

loop_
_atom_site_aniso_label
_atom_site_aniso_U_11
_atom_site_aniso_U_22
_atom_site_aniso_U_33
_atom_site_aniso_U_23
_atom_site_aniso_U_13
_atom_site_aniso_U_12
Cl1 0.02038(19) 0.01949(19) 0.02329(19) -0.00148(12) 0.00646(13) -0.00615(12)
F3 0.0170(4) 0.0215(4) 0.0267(5) 0.0005(3) 0.0020(3) -0.0036(3)
F1 0.0318(5) 0.0141(4) 0.0371(5) -0.0010(4) 0.0060(4) -0.0006(4)
F2 0.0310(5) 0.0257(5) 0.0231(5) 0.0092(4) -0.0055(4) -0.0024(4)
O1 0.0236(5) 0.0179(5) 0.0197(5) -0.0045(4) 0.0060(4) -0.0043(4)
N1 0.0176(6) 0.0147(6) 0.0167(6) -0.0005(4) -0.0009(4) -0.0015(4)
C2 0.0133(6) 0.0157(7) 0.0192(7) 0.0000(5) -0.0005(5) 0.0005(5)
C4 0.0154(6) 0.0142(6) 0.0177(7) -0.0005(5) -0.0003(5) -0.0022(5)
C3 0.0133(6) 0.0162(7) 0.0173(6) 0.0022(5) -0.0019(5) -0.0021(5)
C5 0.0174(7) 0.0157(7) 0.0175(7) -0.0017(5) 0.0011(5) -0.0006(5)
C1 0.0186(7) 0.0183(7) 0.0213(7) 0.0008(6) -0.0017(6) 0.0012(6)
C6 0.0189(7) 0.0156(7) 0.0209(7) 0.0007(5) -0.0008(5) -0.0004(5)
C8 0.0285(8) 0.0177(7) 0.0211(7) -0.0055(6) 0.0030(6) 0.0004(6)
C9 0.0188(7) 0.0140(6) 0.0231(7) -0.0019(5) 0.0014(6) -0.0009(5)
C7 0.0275(8) 0.0187(7) 0.0174(7) -0.0016(5) -0.0026(6) -0.0007(6)
C10 0.0239(7) 0.0222(7) 0.0219(7) 0.0008(6) -0.0020(6) 0.0047(6)
C11 0.0219(7) 0.0197(7) 0.0269(8) -0.0045(6) 0.0023(6) 0.0041(6)

loop_
_atom_type_symbol
_atom_type_description
_atom_type_scat_dispersion_real
_atom_type_scat_dispersion_imag
_atom_type_scat_source
C C 0.0181 0.0091 'International Tables Vol C Tables 4.2.6.8 and 6.1.1.4'
H H 0.0000 0.0000 'International Tables Vol C Tables 4.2.6.8 and 6.1.1.4'
Cl Cl 0.3639 0.7018 'International Tables Vol C Tables 4.2.6.8 and 6.1.1.4'
F F 0.0727 0.0534 'International Tables Vol C Tables 4.2.6.8 and 6.1.1.4'
N N 0.0311 0.0180 'International Tables Vol C Tables 4.2.6.8 and 6.1.1.4'
O O 0.0492 0.0322 'International Tables Vol C Tables 4.2.6.8 and 6.1.1.4'

loop_
_geom_angle_atom_site_label_1
_geom_angle_atom_site_label_2
_geom_angle_atom_site_label_3
_geom_angle
N1 O1 H1 109.5
C3 N1 O1 114.93(11)
C4 C2 H2 107.1
C3 C2 H2 107.1
C3 C2 C4 112.27(11)
C3 C2 C1 111.66(12)
C1 C2 H2 107.1
C1 C2 C4 111.27(11)
C5 C4 C2 118.45(12)
C5 C4 C9 120.14(13)
C9 C4 C2 121.41(12)
N1 C3 Cl1 122.75(11)
N1 C3 C2 121.74(12)
C2 C3 Cl1 115.49(10)
C4 C5 H5 119.0
C6 C5 C4 122.05(13)
C6 C5 H5 119.0
F3 C1 C2 113.23(12)
F1 C1 F3 106.35(11)
F1 C1 F2 106.83(12)
F1 C1 C2 110.94(12)
F2 C1 F3 106.56(12)
F2 C1 C2 112.51(12)
C5 C6 C10 120.73(13)
C7 C6 C5 117.57(13)
C7 C6 C10 121.70(13)
C9 C8 H8 118.9
C7 C8 H8 118.9
C7 C8 C9 122.22(14)
C4 C9 C11 124.00(13)
C8 C9 C4 117.26(13)
C8 C9 C11 118.74(13)
C6 C7 H7 119.6
C8 C7 C6 120.72(14)
C8 C7 H7 119.6
C6 C10 H10A 109.5
C6 C10 H10B 109.5
C6 C10 H10C 109.5
H10A C10 H10B 109.5
H10A C10 H10C 109.5
H10B C10 H10C 109.5
C9 C11 H11A 109.5
C9 C11 H11B 109.5
C9 C11 H11C 109.5
H11A C11 H11B 109.5
H11A C11 H11C 109.5
H11B C11 H11C 109.5

loop_
_geom_bond_atom_site_label_1
_geom_bond_atom_site_label_2
_geom_bond_distance
Cl1 C3 1.7290(14)
F3 C1 1.3503(17)
F1 C1 1.3377(17)
F2 C1 1.3398(17)
O1 H1 0.8400
O1 N1 1.3900(15)
N1 C3 1.2670(19)
C2 H2 1.0000
C2 C4 1.5348(19)
C2 C3 1.5115(19)
C2 C1 1.524(2)
C4 C5 1.396(2)
C4 C9 1.406(2)
C5 H5 0.9500
C5 C6 1.396(2)
C6 C7 1.391(2)
C6 C10 1.510(2)
C8 H8 0.9500
C8 C9 1.396(2)
C8 C7 1.388(2)
C9 C11 1.514(2)
C7 H7 0.9500
C10 H10A 0.9800
C10 H10B 0.9800
C10 H10C 0.9800
C11 H11A 0.9800
C11 H11B 0.9800
C11 H11C 0.9800
